data_7002747
loop_
_publ_author_name
'Rub\<ci\'c, Mirta'
'Mili\'c, Dalibor'
'Horvat, Gordan'
'\/Dilovi\'c, Ivica'
'Gali\'c, Nives'
'Tomi\<si\'c, Vladislav'
'Cindri\'c, Marina'

_publ_section_title
;
 Vanadium-induced formation of thiadiazole and thiazoline compounds.
 Mononuclear and dinuclear oxovanadium(v) complexes with open-chain and
 cyclized thiosemicarbazone ligands
;
_journal_issue 44
_journal_name_full 'Dalton Transactions'
_journal_page_first 9914
_journal_page_last 9923
_journal_paper_doi 10.1039/b913653c
_journal_year 2009
_chemical_formula_moiety 'C32 H30 N6 O7 S2 V2, 0.5(C2 H6 O)'
_chemical_formula_sum 'C33 H33 N6 O7.5 S2 V2'
_chemical_formula_weight 799.65
_chemical_name_systematic
'diethoxo-\m-oxo-dioxobis[2-(5-phenylamino-[1,3,4]thiadiazol-2-yl)-phenolato]divanadium(V) ethanol hemisolvate'
_space_group_IT_number 2
_symmetry_cell_setting triclinic
_symmetry_Int_Tables_number 2
_symmetry_space_group_name_Hall '-P 1'
_symmetry_space_group_name_H-M 'P -1'
_atom_sites_solution_hydrogens difmap
_atom_sites_solution_primary direct
_atom_sites_solution_secondary difmap
_audit_creation_method SHELXL-97
_cell_angle_alpha 73.441(3)
_cell_angle_beta 84.791(3)
_cell_angle_gamma 62.827(3)
_cell_formula_units_Z 2
_cell_length_a 11.6448(4)
_cell_length_b 12.1611(4)
_cell_length_c 14.4691(5)
_cell_measurement_reflns_used 8271
_cell_measurement_temperature 120(1)
_cell_measurement_theta_max 28.3658
_cell_measurement_theta_min 3.7802
_cell_volume 1745.41(12)
_computing_cell_refinement
;
CrysAlis RED, Oxford Diffraction Ltd.,
Version 1.171.32.15 (release 10-01-2008 CrysAlis171 .NET)
(compiled Jan 10 2008,16:37:18)
;
_computing_data_collection
;
CrysAlis CCD, Oxford Diffraction Ltd.,
Version 1.171.32.15 (release 10-01-2008 CrysAlis171 .NET)
(compiled Jan 10 2008,16:37:18)
;
_computing_data_reduction
;
CrysAlis RED, Oxford Diffraction Ltd.,
Version 1.171.32.15 (release 10-01-2008 CrysAlis171 .NET)
(compiled Jan 10 2008,16:37:18)
;
_computing_structure_refinement 'SHELXL-97 (Sheldrick, 1997)'
_computing_structure_solution 'SHELXL-97 (Sheldrick, 1997)'
_diffrn_ambient_temperature 120(1)
_diffrn_detector_area_resol_mean 16.3426
_diffrn_measured_fraction_theta_full 0.985
_diffrn_measured_fraction_theta_max 0.857
_diffrn_measurement_device_type 'Oxford Diffraction Xcalibur CCD'
_diffrn_measurement_method '\w scans'
_diffrn_radiation_monochromator graphite
_diffrn_radiation_source 'Enhance (Mo) X-ray Source'
_diffrn_radiation_type MoK\a
_diffrn_radiation_wavelength 0.71073
_diffrn_reflns_av_R_equivalents 0.0251
_diffrn_reflns_av_sigmaI/netI 0.0418
_diffrn_reflns_limit_h_max 14
_diffrn_reflns_limit_h_min -14
_diffrn_reflns_limit_k_max 15
_diffrn_reflns_limit_k_min -16
_diffrn_reflns_limit_l_max 15
_diffrn_reflns_limit_l_min -18
_diffrn_reflns_number 15723
_diffrn_reflns_theta_full 25.00
_diffrn_reflns_theta_max 28.43
_diffrn_reflns_theta_min 3.79
_exptl_absorpt_coefficient_mu 0.713
_exptl_absorpt_correction_T_max 0.945
_exptl_absorpt_correction_T_min 0.775
_exptl_absorpt_correction_type multi-scan
_exptl_absorpt_process_details
;
CrysAlis RED, Oxford Diffraction Ltd.,
Version 1.171.32.15 (release 10-01-2008 CrysAlis171 .NET)
(compiled Jan 10 2008,16:37:18)
Empirical absorption correction using spherical harmonics,
implemented in SCALE3 ABSPACK scaling algorithm.
;
_exptl_crystal_colour red
_exptl_crystal_density_diffrn 1.522
_exptl_crystal_density_method 'not measured'
_exptl_crystal_description needle
_exptl_crystal_F_000 822
_exptl_crystal_size_max 0.55
_exptl_crystal_size_mid 0.11
_exptl_crystal_size_min 0.08
_refine_diff_density_max 0.427
_refine_diff_density_min -0.409
_refine_diff_density_rms 0.055
_refine_ls_extinction_method none
_refine_ls_goodness_of_fit_ref 0.960
_refine_ls_hydrogen_treatment mixed
_refine_ls_matrix_type full
_refine_ls_number_parameters 489
_refine_ls_number_reflns 7536
_refine_ls_number_restraints 100
_refine_ls_restrained_S_all 0.954
_refine_ls_R_factor_all 0.0525
_refine_ls_R_factor_gt 0.0349
_refine_ls_shift/su_max 0.001
_refine_ls_shift/su_mean 0.000
_refine_ls_structure_factor_coef Fsqd
_refine_ls_weighting_details 'calc w=1/[\s^2^(Fo^2^)+(0.0548P)^2^+0.0000P] where P=(Fo^2^+2Fc^2^)/3'
_refine_ls_weighting_scheme calc
_refine_ls_wR_factor_gt 0.0878
_refine_ls_wR_factor_ref 0.0913
_reflns_number_gt 5391
_reflns_number_total 7536
_reflns_threshold_expression >2sigma(I)
_cod_data_source_file b913653c.txt
_cod_data_source_block 3b_x_0.5_EtOH
_cod_original_formula_sum 'C33 H33 N6 O7.50 S2 V2'
_cod_database_code 7002747

loop_
_symmetry_equiv_pos_as_xyz
'x, y, z'
'-x, -y, -z'

loop_
_atom_site_label
_atom_site_type_symbol
_atom_site_fract_x
_atom_site_fract_y
_atom_site_fract_z
_atom_site_U_iso_or_equiv
_atom_site_adp_type
_atom_site_occupancy
_atom_site_symmetry_multiplicity
_atom_site_calc_flag
_atom_site_refinement_flags
_atom_site_disorder_assembly
_atom_site_disorder_group
C11 C 0.65492(18) 0.64353(19) 0.12851(15) 0.0316(5) Uani 1 1 d . . .
C12 C 0.63664(18) 0.5930(2) 0.05739(15) 0.0322(5) Uani 1 1 d . . .
C13 C 0.6124(2) 0.6675(2) -0.03965(16) 0.0396(5) Uani 1 1 d . . .
H13 H 0.6020 0.6332 -0.0879 0.048 Uiso 1 1 calc R . .
C14 C 0.6036(2) 0.7887(2) -0.06546(18) 0.0484(6) Uani 1 1 d . . .
H14 H 0.5835 0.8394 -0.1307 0.058 Uiso 1 1 calc R . .
C15 C 0.6241(2) 0.8370(2) 0.00385(18) 0.0465(6) Uani 1 1 d . . .
H15 H 0.6206 0.9200 -0.0146 0.056 Uiso 1 1 calc R . .
C16 C 0.6495(2) 0.7661(2) 0.09933(17) 0.0380(5) Uani 1 1 d . . .
H16 H 0.6634 0.8008 0.1459 0.046 Uiso 1 1 calc R . .
C17 C 0.64976(18) 0.4638(2) 0.08554(15) 0.0301(5) Uani 1 1 d . . .
C18 C 0.69318(19) 0.2447(2) 0.10574(15) 0.0309(5) Uani 1 1 d . . .
C21 C 0.8984(2) -0.06505(19) 0.34825(14) 0.0317(5) Uani 1 1 d . . .
C22 C 0.98614(19) -0.02810(19) 0.37621(14) 0.0305(4) Uani 1 1 d . . .
C23 C 1.10976(19) -0.1220(2) 0.41341(14) 0.0315(5) Uani 1 1 d . . .
H23 H 1.1692 -0.0965 0.4300 0.038 Uiso 1 1 calc R . .
C24 C 1.1473(2) -0.2505(2) 0.42658(16) 0.0391(5) Uani 1 1 d . . .
H24 H 1.2315 -0.3133 0.4523 0.047 Uiso 1 1 calc R . .
C25 C 1.0599(2) -0.2872(2) 0.40164(17) 0.0431(6) Uani 1 1 d . . .
H25 H 1.0846 -0.3758 0.4114 0.052 Uiso 1 1 calc R . .
C26 C 0.9373(2) -0.1963(2) 0.36278(16) 0.0387(5) Uani 1 1 d . . .
H26 H 0.8793 -0.2234 0.3459 0.046 Uiso 1 1 calc R . .
C27 C 0.94654(19) 0.10720(19) 0.36252(14) 0.0281(4) Uani 1 1 d . . .
C28 C 0.91939(19) 0.3221(2) 0.33763(15) 0.0303(4) Uani 1 1 d . . .
C29 C 1.02731(19) 0.4624(2) 0.29722(16) 0.0332(5) Uani 1 1 d . . .
C31 C 0.5554(2) 0.6282(2) 0.43459(19) 0.0480(6) Uani 1 1 d D . .
H31A H 0.5234 0.6095 0.5001 0.058 Uiso 1 1 calc R . .
H31B H 0.4802 0.6905 0.3897 0.058 Uiso 1 1 calc R . .
C32 C 0.6451(3) 0.6849(3) 0.4346(2) 0.0654(8) Uani 1 1 d D . .
H32A H 0.7219 0.6213 0.4761 0.098 Uiso 1 1 calc R . .
H32B H 0.6014 0.7608 0.4591 0.098 Uiso 1 1 calc R . .
H32C H 0.6710 0.7100 0.3687 0.098 Uiso 1 1 calc R . .
C19 C 0.7753(2) 0.0701(2) 0.02617(15) 0.0343(5) Uani 1 1 d . . .
C110 C 0.7223(2) 0.1393(2) -0.06753(17) 0.0443(6) Uani 1 1 d . . .
H110 H 0.6519 0.2230 -0.0793 0.053 Uiso 1 1 calc R . .
C111 C 0.7729(3) 0.0851(3) -0.14295(18) 0.0543(7) Uani 1 1 d . . .
H111 H 0.7386 0.1325 -0.2070 0.065 Uiso 1 1 calc R . .
C112 C 0.8735(3) -0.0379(3) -0.1252(2) 0.0576(7) Uani 1 1 d . . .
H112 H 0.9089 -0.0746 -0.1772 0.069 Uiso 1 1 calc R . .
C113 C 0.9226(2) -0.1073(2) -0.03247(19) 0.0502(6) Uani 1 1 d . . .
H113 H 0.9900 -0.1927 -0.0204 0.060 Uiso 1 1 calc R . .
C114 C 0.8740(2) -0.0529(2) 0.04352(18) 0.0406(5) Uani 1 1 d . . .
H114 H 0.9088 -0.1006 0.1074 0.049 Uiso 1 1 calc R . .
C210 C 1.1501(2) 0.3808(2) 0.34015(18) 0.0431(6) Uani 1 1 d . . .
H210 H 1.1648 0.3052 0.3905 0.052 Uiso 1 1 calc R . .
C211 C 1.2507(2) 0.4110(2) 0.3088(2) 0.0483(6) Uani 1 1 d . . .
H211 H 1.3353 0.3544 0.3368 0.058 Uiso 1 1 calc R . .
C212 C 1.2301(2) 0.5212(2) 0.23786(19) 0.0462(6) Uani 1 1 d . . .
H212 H 1.3003 0.5400 0.2161 0.055 Uiso 1 1 calc R . .
C213 C 1.1075(2) 0.6046(2) 0.19821(17) 0.0431(6) Uani 1 1 d . . .
H213 H 1.0925 0.6826 0.1507 0.052 Uiso 1 1 calc R . .
C214 C 1.0063(2) 0.5754(2) 0.22708(16) 0.0373(5) Uani 1 1 d . . .
H214 H 0.9220 0.6329 0.1989 0.045 Uiso 1 1 calc R . .
N11 N 0.63628(15) 0.40468(15) 0.17291(12) 0.0279(4) Uani 1 1 d . . .
N12 N 0.65929(15) 0.27954(15) 0.18590(12) 0.0283(4) Uani 1 1 d . . .
N13 N 0.72933(17) 0.12285(18) 0.10493(14) 0.0345(4) Uani 1 1 d D . .
N21 N 0.82637(15) 0.19519(15) 0.34849(11) 0.0264(4) Uani 1 1 d . . .
N22 N 0.80952(15) 0.31781(15) 0.33392(11) 0.0278(4) Uani 1 1 d . . .
N23 N 0.92081(17) 0.43596(18) 0.32330(14) 0.0376(4) Uani 1 1 d D . .
O4 O 0.57324(12) 0.33473(13) 0.34948(10) 0.0293(3) Uani 1 1 d . . .
O11 O 0.45420(13) 0.58818(14) 0.26238(11) 0.0388(4) Uani 1 1 d . . .
O12 O 0.68355(13) 0.57529(13) 0.22092(10) 0.0313(3) Uani 1 1 d . . .
O13 O 0.62105(14) 0.51210(13) 0.40544(10) 0.0352(3) Uani 1 1 d D . .
O21 O 0.66990(14) 0.09474(14) 0.46144(10) 0.0377(3) Uani 1 1 d . . .
O22 O 0.78187(13) 0.02074(13) 0.30635(10) 0.0330(3) Uani 1 1 d . . .
O23 O 0.52560(13) 0.14675(14) 0.30896(11) 0.0365(3) Uani 1 1 d D . .
C41A C 0.4762(4) 0.0578(4) 0.3686(3) 0.0455(9) Uani 0.747(6) 1 d PDU A 1
H41A H 0.4130 0.1008 0.4129 0.055 Uiso 0.747(6) 1 calc PR A 1
H41B H 0.5489 -0.0189 0.4085 0.055 Uiso 0.747(6) 1 calc PR A 1
C42A C 0.4131(5) 0.0155(5) 0.3100(3) 0.0534(11) Uani 0.747(6) 1 d PDU A 1
H42A H 0.3365 0.0902 0.2745 0.080 Uiso 0.747(6) 1 calc PR A 1
H42B H 0.3873 -0.0471 0.3528 0.080 Uiso 0.747(6) 1 calc PR A 1
H42C H 0.4740 -0.0242 0.2641 0.080 Uiso 0.747(6) 1 calc PR A 1
C41B C 0.5264(12) 0.0245(11) 0.3299(10) 0.0455(9) Uani 0.253(6) 1 d PU A 2
H41C H 0.5661 -0.0176 0.2780 0.055 Uiso 0.253(6) 1 calc PR A 2
H41D H 0.5741 -0.0328 0.3919 0.055 Uiso 0.253(6) 1 calc PR A 2
C42B C 0.3929(17) 0.0552(15) 0.3352(12) 0.0534(11) Uani 0.253(6) 1 d PU A 2
H42D H 0.3563 0.0954 0.3877 0.080 Uiso 0.253(6) 1 calc PR A 2
H42E H 0.3832 -0.0236 0.3476 0.080 Uiso 0.253(6) 1 calc PR A 2
H42F H 0.3473 0.1149 0.2740 0.080 Uiso 0.253(6) 1 calc PR A 2
S1 S 0.69285(5) 0.36703(5) 0.00716(4) 0.03494(13) Uani 1 1 d . . .
S2 S 1.05281(5) 0.17173(5) 0.36077(4) 0.03311(13) Uani 1 1 d . . .
V1 V 0.59549(3) 0.47847(3) 0.29995(3) 0.02871(10) Uani 1 1 d . . .
V2 V 0.65316(3) 0.16815(3) 0.34888(2) 0.02886(10) Uani 1 1 d . A .
H23N H 0.8479(17) 0.497(2) 0.3016(17) 0.049(7) Uiso 1 1 d D . .
H13N H 0.744(2) 0.072(2) 0.1608(13) 0.041(7) Uiso 1 1 d D . .
C52 C 0.9858(12) 0.5438(14) -0.0164(9) 0.072(4) Uani 0.50 1 d PU B -1
H52A H 0.9322 0.6091 0.0167 0.109 Uiso 0.50 1 calc PR B -1
H52B H 0.9322 0.5432 -0.0645 0.109 Uiso 0.50 1 calc PR B -1
H52C H 1.0545 0.5638 -0.0486 0.109 Uiso 0.50 1 calc PR B -1
C51 C 1.0441(11) 0.4159(15) 0.0549(8) 0.068(3) Uani 0.50 1 d PU B -1
H51A H 1.0994 0.3511 0.0207 0.082 Uiso 0.50 1 calc PR B -1
H51B H 1.1006 0.4168 0.1015 0.082 Uiso 0.50 1 calc PR B -1
O5 O 0.9536(4) 0.3771(4) 0.1067(3) 0.0687(11) Uani 0.50 1 d PU B -1
H5 H 0.9104 0.4279 0.1399 0.103 Uiso 0.50 1 calc PR B -1

loop_
_atom_site_aniso_label
_atom_site_aniso_U_11
_atom_site_aniso_U_22
_atom_site_aniso_U_33
_atom_site_aniso_U_23
_atom_site_aniso_U_13
_atom_site_aniso_U_12
C11 0.0242(10) 0.0289(11) 0.0361(12) -0.0047(9) -0.0003(8) -0.0093(9)
C12 0.0254(10) 0.0327(12) 0.0338(12) -0.0054(9) -0.0003(8) -0.0112(9)
C13 0.0393(12) 0.0394(13) 0.0309(12) -0.0021(10) -0.0035(9) -0.0136(11)
C14 0.0492(14) 0.0451(15) 0.0364(14) 0.0060(11) -0.0030(10) -0.0183(12)
C15 0.0451(13) 0.0309(12) 0.0537(16) 0.0022(11) 0.0001(11) -0.0166(11)
C16 0.0345(11) 0.0299(12) 0.0459(14) -0.0052(10) -0.0018(9) -0.0139(10)
C17 0.0238(9) 0.0334(11) 0.0311(12) -0.0082(9) -0.0026(8) -0.0109(9)
C18 0.0274(10) 0.0340(11) 0.0303(12) -0.0105(9) -0.0027(8) -0.0113(9)
C21 0.0369(11) 0.0285(11) 0.0267(11) -0.0092(9) -0.0034(8) -0.0105(10)
C22 0.0365(11) 0.0283(11) 0.0250(11) -0.0082(8) -0.0017(8) -0.0123(9)
C23 0.0322(11) 0.0334(12) 0.0255(11) -0.0102(9) -0.0022(8) -0.0101(10)
C24 0.0415(12) 0.0309(12) 0.0345(13) -0.0105(10) -0.0064(9) -0.0053(10)
C25 0.0518(14) 0.0250(11) 0.0442(14) -0.0112(10) -0.0087(11) -0.0076(11)
C26 0.0449(13) 0.0301(12) 0.0418(14) -0.0140(10) -0.0063(10) -0.0137(11)
C27 0.0323(10) 0.0302(11) 0.0219(10) -0.0088(8) -0.0015(8) -0.0126(9)
C28 0.0312(11) 0.0304(11) 0.0301(11) -0.0105(9) 0.0000(8) -0.0130(9)
C29 0.0304(11) 0.0309(11) 0.0424(13) -0.0133(10) -0.0011(9) -0.0150(10)
C31 0.0589(15) 0.0410(14) 0.0574(16) -0.0314(12) 0.0154(12) -0.0256(13)
C32 0.081(2) 0.0542(17) 0.084(2) -0.0372(16) 0.0067(16) -0.0394(17)
C19 0.0378(11) 0.0350(12) 0.0352(13) -0.0182(10) 0.0014(9) -0.0157(10)
C110 0.0539(14) 0.0387(13) 0.0369(14) -0.0160(11) -0.0041(10) -0.0136(12)
C111 0.0770(18) 0.0505(16) 0.0347(14) -0.0177(12) 0.0023(12) -0.0247(15)
C112 0.0774(19) 0.0591(18) 0.0462(17) -0.0326(14) 0.0200(13) -0.0315(16)
C113 0.0514(15) 0.0427(14) 0.0598(18) -0.0278(13) 0.0086(12) -0.0169(13)
C114 0.0451(13) 0.0349(12) 0.0434(14) -0.0157(10) -0.0021(10) -0.0159(11)
C210 0.0358(12) 0.0338(12) 0.0610(16) -0.0116(11) -0.0067(10) -0.0160(11)
C211 0.0295(12) 0.0450(15) 0.0737(19) -0.0240(13) -0.0023(11) -0.0142(11)
C212 0.0402(13) 0.0523(15) 0.0581(16) -0.0243(13) 0.0116(11) -0.0272(12)
C213 0.0457(13) 0.0440(14) 0.0467(15) -0.0139(11) 0.0054(10) -0.0260(12)
C214 0.0334(11) 0.0371(12) 0.0439(14) -0.0147(10) 0.0000(9) -0.0155(10)
N11 0.0278(8) 0.0256(9) 0.0301(10) -0.0065(7) -0.0025(7) -0.0120(8)
N12 0.0292(9) 0.0266(9) 0.0299(10) -0.0098(7) -0.0021(7) -0.0116(8)
N13 0.0409(10) 0.0321(10) 0.0295(11) -0.0122(8) -0.0025(8) -0.0126(9)
N21 0.0316(9) 0.0234(8) 0.0241(9) -0.0078(7) -0.0029(7) -0.0109(8)
N22 0.0297(9) 0.0260(9) 0.0298(10) -0.0089(7) -0.0006(7) -0.0134(8)
N23 0.0266(9) 0.0292(10) 0.0583(13) -0.0129(9) -0.0007(8) -0.0127(9)
O4 0.0311(7) 0.0288(7) 0.0326(8) -0.0124(6) 0.0045(6) -0.0156(6)
O11 0.0316(8) 0.0302(8) 0.0549(10) -0.0155(7) 0.0044(6) -0.0125(7)
O12 0.0334(7) 0.0272(7) 0.0332(8) -0.0053(6) -0.0025(6) -0.0145(6)
O13 0.0479(9) 0.0307(8) 0.0355(9) -0.0156(7) 0.0072(6) -0.0219(7)
O21 0.0490(9) 0.0352(8) 0.0335(9) -0.0071(7) -0.0004(6) -0.0237(8)
O22 0.0362(8) 0.0271(7) 0.0334(8) -0.0099(6) -0.0068(6) -0.0100(7)
O23 0.0383(8) 0.0307(8) 0.0447(9) -0.0114(7) -0.0041(6) -0.0174(7)
C41A 0.056(2) 0.047(2) 0.049(3) -0.0112(16) 0.0005(16) -0.036(2)
C42A 0.076(3) 0.055(3) 0.046(3) -0.0079(17) 0.0000(19) -0.047(3)
C41B 0.056(2) 0.047(2) 0.049(3) -0.0112(16) 0.0005(16) -0.036(2)
C42B 0.076(3) 0.055(3) 0.046(3) -0.0079(17) 0.0000(19) -0.047(3)
S1 0.0380(3) 0.0380(3) 0.0288(3) -0.0107(2) 0.0019(2) -0.0163(3)
S2 0.0286(3) 0.0297(3) 0.0404(3) -0.0118(2) -0.0021(2) -0.0108(2)
V1 0.03023(18) 0.02561(19) 0.0322(2) -0.01070(15) 0.00222(14) -0.01277(16)
V2 0.03312(19) 0.02686(19) 0.0296(2) -0.00931(15) -0.00049(14) -0.01480(16)
C52 0.064(9) 0.082(11) 0.080(8) -0.049(8) 0.003(6) -0.025(12)
C51 0.041(5) 0.077(9) 0.097(9) -0.060(8) 0.001(5) -0.014(5)
O5 0.049(2) 0.073(3) 0.089(3) -0.051(2) 0.0034(19) -0.016(2)

loop_
_atom_type_symbol
_atom_type_description
_atom_type_scat_dispersion_real
_atom_type_scat_dispersion_imag
_atom_type_scat_source
C C 0.0033 0.0016 'International Tables Vol C Tables 4.2.6.8 and 6.1.1.4'
H H 0.0000 0.0000 'International Tables Vol C Tables 4.2.6.8 and 6.1.1.4'
N N 0.0061 0.0033 'International Tables Vol C Tables 4.2.6.8 and 6.1.1.4'
O O 0.0106 0.0060 'International Tables Vol C Tables 4.2.6.8 and 6.1.1.4'
S S 0.1246 0.1234 'International Tables Vol C Tables 4.2.6.8 and 6.1.1.4'
V V 0.3005 0.5294 'International Tables Vol C Tables 4.2.6.8 and 6.1.1.4'

loop_
_geom_angle_atom_site_label_1
_geom_angle_atom_site_label_2
_geom_angle_atom_site_label_3
_geom_angle
_geom_angle_site_symmetry_1
_geom_angle_site_symmetry_3
_geom_angle_publ_flag
O12 C11 C16 119.60(19) . . ?
O12 C11 C12 121.87(18) . . ?
C16 C11 C12 118.4(2) . . ?
C13 C12 C11 119.2(2) . . ?
C13 C12 C17 121.7(2) . . ?
C11 C12 C17 119.03(18) . . ?
C14 C13 C12 120.9(2) . . ?
C14 C13 H13 119.5 . . ?
C12 C13 H13 119.5 . . ?
C13 C14 C15 119.8(2) . . ?
C13 C14 H14 120.1 . . ?
C15 C14 H14 120.1 . . ?
C16 C15 C14 120.8(2) . . ?
C16 C15 H15 119.6 . . ?
C14 C15 H15 119.6 . . ?
C15 C16 C11 120.8(2) . . ?
C15 C16 H16 119.6 . . ?
C11 C16 H16 119.6 . . ?
N11 C17 C12 123.82(19) . . ?
N11 C17 S1 112.46(16) . . ?
C12 C17 S1 123.65(16) . . ?
N12 C18 N13 120.82(19) . . ?
N12 C18 S1 113.73(16) . . ?
N13 C18 S1 125.39(16) . . ?
O22 C21 C26 119.18(18) . . ?
O22 C21 C22 122.46(18) . . ?
C26 C21 C22 118.33(19) . . ?
C23 C22 C21 119.56(19) . . ?
C23 C22 C27 121.55(18) . . ?
C21 C22 C27 118.86(18) . . ?
C24 C23 C22 121.5(2) . . ?
C24 C23 H23 119.2 . . ?
C22 C23 H23 119.2 . . ?
C23 C24 C25 118.9(2) . . ?
C23 C24 H24 120.5 . . ?
C25 C24 H24 120.5 . . ?
C26 C25 C24 121.1(2) . . ?
C26 C25 H25 119.5 . . ?
C24 C25 H25 119.5 . . ?
C25 C26 C21 120.5(2) . . ?
C25 C26 H26 119.7 . . ?
C21 C26 H26 119.7 . . ?
N21 C27 C22 123.65(18) . . ?
N21 C27 S2 112.18(15) . . ?
C22 C27 S2 124.17(15) . . ?
N22 C28 N23 120.09(18) . . ?
N22 C28 S2 113.32(15) . . ?
N23 C28 S2 126.58(16) . . ?
C214 C29 C210 119.6(2) . . ?
C214 C29 N23 117.97(18) . . ?
C210 C29 N23 122.4(2) . . ?
O13 C31 C32 110.0(2) . . ?
O13 C31 H31A 109.7 . . ?
C32 C31 H31A 109.7 . . ?
O13 C31 H31B 109.7 . . ?
C32 C31 H31B 109.7 . . ?
H31A C31 H31B 108.2 . . ?
C31 C32 H32A 109.5 . . ?
C31 C32 H32B 109.5 . . ?
H32A C32 H32B 109.5 . . ?
C31 C32 H32C 109.5 . . ?
H32A C32 H32C 109.5 . . ?
H32B C32 H32C 109.5 . . ?
C114 C19 C110 120.0(2) . . ?
C114 C19 N13 118.3(2) . . ?
C110 C19 N13 121.7(2) . . ?
C111 C110 C19 119.6(2) . . ?
C111 C110 H110 120.2 . . ?
C19 C110 H110 120.2 . . ?
C110 C111 C112 120.0(2) . . ?
C110 C111 H111 120.0 . . ?
C112 C111 H111 120.0 . . ?
C113 C112 C111 120.2(2) . . ?
C113 C112 H112 119.9 . . ?
C111 C112 H112 119.9 . . ?
C112 C113 C114 120.2(2) . . ?
C112 C113 H113 119.9 . . ?
C114 C113 H113 119.9 . . ?
C19 C114 C113 119.9(2) . . ?
C19 C114 H114 120.1 . . ?
C113 C114 H114 120.1 . . ?
C211 C210 C29 119.2(2) . . ?
C211 C210 H210 120.4 . . ?
C29 C210 H210 120.4 . . ?
C212 C211 C210 120.9(2) . . ?
C212 C211 H211 119.5 . . ?
C210 C211 H211 119.5 . . ?
C211 C212 C213 119.8(2) . . ?
C211 C212 H212 120.1 . . ?
C213 C212 H212 120.1 . . ?
C212 C213 C214 120.3(2) . . ?
C212 C213 H213 119.9 . . ?
C214 C213 H213 119.9 . . ?
C213 C214 C29 120.1(2) . . ?
C213 C214 H214 119.9 . . ?
C29 C214 H214 119.9 . . ?
C17 N11 N12 114.83(16) . . ?
C17 N11 V1 126.94(14) . . ?
N12 N11 V1 118.07(12) . . ?
C18 N12 N11 111.59(17) . . ?
C18 N12 V2 133.95(14) . . ?
N11 N12 V2 114.00(11) . . ?
C18 N13 C19 127.0(2) . . ?
C18 N13 H13N 113.0(16) . . ?
C19 N13 H13N 117.8(16) . . ?
C27 N21 N22 114.65(16) . . ?
C27 N21 V2 127.84(13) . . ?
N22 N21 V2 117.49(11) . . ?
C28 N22 N21 112.19(16) . . ?
C28 N22 V1 132.54(13) . . ?
N21 N22 V1 115.19(11) . . ?
C28 N23 C29 126.76(18) . . ?
C28 N23 H23N 110.5(17) . . ?
C29 N23 H23N 115.5(17) . . ?
V2 O4 V1 138.13(8) . . ?
C11 O12 V1 126.56(12) . . ?
C31 O13 V1 129.48(15) . . ?
C21 O22 V2 127.15(12) . . ?
C41B O23 V2 122.9(5) . . ?
C41A O23 V2 123.62(17) . . ?
O23 C41A C42A 113.0(3) . . ?
O23 C41A H41A 109.0 . . ?
C42A C41A H41A 109.0 . . ?
O23 C41A H41B 109.0 . . ?
C42A C41A H41B 109.0 . . ?
H41A C41A H41B 107.8 . . ?
C42B C41B O23 103.3(11) . . ?
C42B C41B H41C 111.1 . . ?
O23 C41B H41C 111.1 . . ?
C42B C41B H41D 111.1 . . ?
O23 C41B H41D 111.1 . . ?
H41C C41B H41D 109.1 . . ?
C41B C42B H42D 109.5 . . ?
C41B C42B H42E 109.5 . . ?
H42D C42B H42E 109.5 . . ?
C41B C42B H42F 109.5 . . ?
H42D C42B H42F 109.5 . . ?
H42E C42B H42F 109.5 . . ?
C18 S1 C17 87.34(10) . . ?
C27 S2 C28 87.64(10) . . ?
O11 V1 O13 102.84(7) . . ?
O11 V1 O4 103.84(7) . . ?
O13 V1 O4 102.16(6) . . ?
O11 V1 O12 94.62(7) . . ?
O13 V1 O12 91.92(6) . . ?
O4 V1 O12 153.47(6) . . ?
O11 V1 N11 95.35(7) . . ?
O13 V1 N11 160.30(6) . . ?
O4 V1 N11 80.43(6) . . ?
O12 V1 N11 79.00(6) . . ?
O11 V1 N22 172.45(7) . . ?
O13 V1 N22 83.65(6) . . ?
O4 V1 N22 78.22(6) . . ?
O12 V1 N22 81.18(6) . . ?
N11 V1 N22 77.74(6) . . ?
O21 V2 O23 102.50(7) . . ?
O21 V2 O4 102.31(7) . . ?
O23 V2 O4 102.52(6) . . ?
O21 V2 O22 96.32(7) . . ?
O23 V2 O22 90.35(6) . . ?
O4 V2 O22 154.33(6) . . ?
O21 V2 N21 94.11(7) . . ?
O23 V2 N21 161.04(6) . . ?
O4 V2 N21 82.50(6) . . ?
O22 V2 N21 78.67(6) . . ?
O21 V2 N12 170.67(7) . . ?
O23 V2 N12 86.73(6) . . ?
O4 V2 N12 76.66(6) . . ?
O22 V2 N12 82.09(6) . . ?
N21 V2 N12 76.56(6) . . ?
O5 C51 C52 114.5(9) . . ?
O5 C51 H51A 108.6 . . ?
C52 C51 H51A 108.6 . . ?
O5 C51 H51B 108.6 . . ?
C52 C51 H51B 108.6 . . ?
H51A C51 H51B 107.6 . . ?

loop_
_geom_bond_atom_site_label_1
_geom_bond_atom_site_label_2
_geom_bond_distance
_geom_bond_site_symmetry_2
_geom_bond_publ_flag
C11 O12 1.336(2) . ?
C11 C16 1.402(3) . ?
C11 C12 1.415(3) . ?
C12 C13 1.409(3) . ?
C12 C17 1.445(3) . ?
C13 C14 1.371(3) . ?
C13 H13 0.9500 . ?
C14 C15 1.384(4) . ?
C14 H14 0.9500 . ?
C15 C16 1.379(3) . ?
C15 H15 0.9500 . ?
C16 H16 0.9500 . ?
C17 N11 1.299(3) . ?
C17 S1 1.743(2) . ?
C18 N12 1.313(3) . ?
C18 N13 1.346(3) . ?
C18 S1 1.742(2) . ?
C21 O22 1.339(2) . ?
C21 C26 1.402(3) . ?
C21 C22 1.417(3) . ?
C22 C23 1.398(3) . ?
C22 C27 1.448(3) . ?
C23 C24 1.375(3) . ?
C23 H23 0.9500 . ?
C24 C25 1.391(3) . ?
C24 H24 0.9500 . ?
C25 C26 1.388(3) . ?
C25 H25 0.9500 . ?
C26 H26 0.9500 . ?
C27 N21 1.306(2) . ?
C27 S2 1.737(2) . ?
C28 N22 1.311(2) . ?
C28 N23 1.348(3) . ?
C28 S2 1.738(2) . ?
C29 C214 1.386(3) . ?
C29 C210 1.389(3) . ?
C29 N23 1.412(3) . ?
C31 O13 1.432(2) . ?
C31 C32 1.492(3) . ?
C31 H31A 0.9900 . ?
C31 H31B 0.9900 . ?
C32 H32A 0.9800 . ?
C32 H32B 0.9800 . ?
C32 H32C 0.9800 . ?
C19 C114 1.375(3) . ?
C19 C110 1.398(3) . ?
C19 N13 1.410(3) . ?
C110 C111 1.382(3) . ?
C110 H110 0.9500 . ?
C111 C112 1.383(4) . ?
C111 H111 0.9500 . ?
C112 C113 1.376(4) . ?
C112 H112 0.9500 . ?
C113 C114 1.388(3) . ?
C113 H113 0.9500 . ?
C114 H114 0.9500 . ?
C210 C211 1.383(3) . ?
C210 H210 0.9500 . ?
C211 C212 1.369(4) . ?
C211 H211 0.9500 . ?
C212 C213 1.375(3) . ?
C212 H212 0.9500 . ?
C213 C214 1.376(3) . ?
C213 H213 0.9500 . ?
C214 H214 0.9500 . ?
N11 N12 1.377(2) . ?
N11 V1 2.1913(16) . ?
N12 V2 2.3745(17) . ?
N13 H13N 0.843(16) . ?
N21 N22 1.367(2) . ?
N21 V2 2.1861(16) . ?
N22 V1 2.3448(16) . ?
N23 H23N 0.843(16) . ?
O4 V2 1.8046(13) . ?
O4 V1 1.8172(14) . ?
O11 V1 1.5895(14) . ?
O12 V1 1.9667(14) . ?
O13 V1 1.7706(14) . ?
O21 V2 1.5991(15) . ?
O22 V2 1.9611(14) . ?
O23 C41B 1.426(11) . ?
O23 C41A 1.481(4) . ?
O23 V2 1.7895(14) . ?
C41A C42A 1.494(6) . ?
C41A H41A 0.9900 . ?
C41A H41B 0.9900 . ?
C42A H42A 0.9800 . ?
C42A H42B 0.9800 . ?
C42A H42C 0.9800 . ?
C41B C42B 1.42(2) . ?
C41B H41C 0.9900 . ?
C41B H41D 0.9900 . ?
C42B H42D 0.9800 . ?
C42B H42E 0.9800 . ?
C42B H42F 0.9800 . ?
C52 C51 1.481(11) . ?
C52 H52A 0.9800 . ?
C52 H52B 0.9800 . ?
C52 H52C 0.9800 . ?
C51 O5 1.417(14) . ?
C51 H51A 0.9900 . ?
C51 H51B 0.9900 . ?
O5 H5 0.8400 . ?
